data_4128253
loop_
_publ_author_name
'Gonell, Sergio'
'Massey, Marsha D.'
'Moseley, Ian P.'
'Schauer, Cynthia K.'
'Muckerman, James T.'
'Miller, Alexander J. M.'

_publ_section_title
;
 The Trans Effect in Electrocatalytic CO<sub>2</sub> Reduction:
 Mechanistic Studies of Asymmetric Ruthenium Pyridyl-Carbene Catalysts.
;
_journal_issue 16
_journal_name_full 'Journal of the American Chemical Society'
_journal_page_first 6658
_journal_page_last 6671
_journal_paper_doi 10.1021/jacs.9b01735
_journal_volume 141
_journal_year 2019
_chemical_formula_moiety 'C30 H25 N7 Ru, 2(F6 P), 2(C3 H6 O)'
_chemical_formula_sum 'C36 H37 F12 N7 O2 P2 Ru'
_chemical_formula_weight 990.73
_space_group_crystal_system monoclinic
_space_group_IT_number 14
_space_group_name_Hall '-P 2ybc'
_space_group_name_H-M_alt 'P 1 21/c 1'
_symmetry_space_group_name_Hall '-P 2ybc'
_symmetry_space_group_name_H-M 'P 1 21/c 1'
_atom_sites_solution_hydrogens geom
_atom_sites_solution_primary direct
_audit_creation_date 2019-02-10
_audit_creation_method
;
Olex2 1.2
(compiled 2018.05.29 svn.r3508 for OlexSys, GUI svn.r5506)
;
_cell_angle_alpha 90
_cell_angle_beta 92.385(2)
_cell_angle_gamma 90
_cell_formula_units_Z 4
_cell_length_a 8.8554(3)
_cell_length_b 8.8160(3)
_cell_length_c 50.7233(17)
_cell_measurement_reflns_used 4794
_cell_measurement_temperature 100(2)
_cell_measurement_theta_max 72.130
_cell_measurement_theta_min 3.489
_cell_volume 3956.5(2)
_computing_cell_refinement 'SAINT v8.37A (Bruker, 2015)'
_computing_data_reduction 'SAINT v8.37A (Bruker, 2015)'
_computing_molecular_graphics 'Olex2 (Dolomanov et al., 2009)'
_computing_publication_material 'Olex2 (Dolomanov et al., 2009)'
_computing_structure_refinement 'ShelXL (Sheldrick, 2015)'
_computing_structure_solution 'ShelXS (Sheldrick, 2008)'
_diffrn_ambient_temperature 100.15
_diffrn_measured_fraction_theta_full 1.000
_diffrn_measured_fraction_theta_max 0.994
_diffrn_measurement_device_type 'Bruker APEX-II CCD'
_diffrn_measurement_method '\f and \w scans'
_diffrn_radiation_type CuK\a
_diffrn_radiation_wavelength 1.54178
_diffrn_reflns_av_R_equivalents 0.0632
_diffrn_reflns_av_unetI/netI 0.0454
_diffrn_reflns_Laue_measured_fraction_full 1.000
_diffrn_reflns_Laue_measured_fraction_max 0.994
_diffrn_reflns_limit_h_max 10
_diffrn_reflns_limit_h_min -10
_diffrn_reflns_limit_k_max 10
_diffrn_reflns_limit_k_min -10
_diffrn_reflns_limit_l_max 58
_diffrn_reflns_limit_l_min -62
_diffrn_reflns_number 36686
_diffrn_reflns_point_group_measured_fraction_full 1.000
_diffrn_reflns_point_group_measured_fraction_max 0.994
_diffrn_reflns_theta_full 67.679
_diffrn_reflns_theta_max 72.272
_diffrn_reflns_theta_min 1.743
_diffrn_standards_number 0
_exptl_absorpt_coefficient_mu 4.885
_exptl_absorpt_correction_T_max 0.7536
_exptl_absorpt_correction_T_min 0.6889
_exptl_absorpt_correction_type multi-scan
_exptl_absorpt_process_details
'SADABS-2016/2 (Bruker,2016/2) was used for absorption correction. wR2(int) was 0.0698 before and 0.0637 after correction. The Ratio of minimum to maximum transmission is 0.9141. The \l/2 correction factor is Not present.'
_exptl_crystal_colour 'clear reddish orange'
_exptl_crystal_colour_lustre clear
_exptl_crystal_colour_modifier reddish
_exptl_crystal_colour_primary orange
_exptl_crystal_density_diffrn 1.663
_exptl_crystal_description block
_exptl_crystal_F_000 2000
_exptl_crystal_size_max 0.093
_exptl_crystal_size_mid 0.088
_exptl_crystal_size_min 0.077
_refine_diff_density_max 0.452
_refine_diff_density_min -0.611
_refine_diff_density_rms 0.082
_refine_ls_extinction_method none
_refine_ls_goodness_of_fit_ref 1.048
_refine_ls_hydrogen_treatment constr
_refine_ls_matrix_type full
_refine_ls_number_parameters 547
_refine_ls_number_reflns 7768
_refine_ls_number_restraints 0
_refine_ls_restrained_S_all 1.048
_refine_ls_R_factor_all 0.0462
_refine_ls_R_factor_gt 0.0365
_refine_ls_shift/su_max 0.001
_refine_ls_shift/su_mean 0.000
_refine_ls_structure_factor_coef Fsqd
_refine_ls_weighting_details 'w=1/[\s^2^(Fo^2^)+(0.0340P)^2^+2.5925P] where P=(Fo^2^+2Fc^2^)/3'
_refine_ls_weighting_scheme calc
_refine_ls_wR_factor_gt 0.0790
_refine_ls_wR_factor_ref 0.0832
_reflns_Friedel_coverage 0.000
_reflns_number_gt 6555
_reflns_number_total 7768
_reflns_threshold_expression 'I > 2\s(I)'
_cod_data_source_file ja9b01735_si_002.cif
_cod_data_source_block x1708001
_cod_database_code 4128253
_shelx_shelxl_version_number 2016/6
_shelx_space_group_comment
;
The symmetry employed for this shelxl refinement is uniquely defined
by the following loop, which should always be used as a source of
symmetry information in preference to the above space-group names.
They are only intended as comments.
;
_shelx_estimated_absorpt_t_max 0.705
_shelx_estimated_absorpt_t_min 0.659
_olex2_refinement_description
;
1. Fixed Uiso
 At 1.2 times of:
  All C(H) groups
 At 1.5 times of:
  All C(H,H,H) groups
2.a Aromatic/amide H refined with riding coordinates:
 C10(H10), C20(H20), C15(H15), C7(H7), C17(H17), C28(H28), C14(H14), C16(H16),
 C27(H27), C4(H4), C6(H6), C12(H12), C22(H22), C26(H26), C11(H11), C25(H25),
 C21(H21), C13(H13), C5(H5)
2.b Idealised Me refined as rotating group:
 C30(H30A,H30B,H30C), C2(H2A,H2B,H2C), C33(H33A,H33B,H33C), C31(H31A,H31B,
 H31C), C36(H36A,H36B,H36C), C34(H34A,H34B,H34C)
;
_olex2_submission_special_instructions 'No special instructions were received'

loop_
_space_group_symop_operation_xyz
'x, y, z'
'-x, y+1/2, -z+1/2'
'-x, -y, -z'
'x, -y-1/2, z-1/2'

loop_
_atom_site_label
_atom_site_type_symbol
_atom_site_fract_x
_atom_site_fract_y
_atom_site_fract_z
_atom_site_U_iso_or_equiv
_atom_site_adp_type
_atom_site_occupancy
_atom_site_site_symmetry_order
_atom_site_calc_flag
_atom_site_refinement_flags_posn
Ru1 Ru 0.49869(2) 0.49562(2) 0.37311(2) 0.01199(6) Uani 1 1 d .
P2 P 0.00517(8) 0.79571(9) 0.44201(2) 0.02134(15) Uani 1 1 d .
P1 P 0.66464(9) -0.04854(8) 0.29348(2) 0.02015(15) Uani 1 1 d .
F1 F 0.6898(2) -0.1810(2) 0.31485(4) 0.0337(4) Uani 1 1 d .
F8 F -0.1520(2) 0.8452(2) 0.45380(4) 0.0354(4) Uani 1 1 d .
F6 F 0.6511(3) 0.0722(2) 0.31690(4) 0.0367(5) Uani 1 1 d .
F11 F 0.0948(2) 0.8778(3) 0.46603(4) 0.0391(5) Uani 1 1 d .
F9 F 0.0078(2) 0.9529(2) 0.42584(4) 0.0344(4) Uani 1 1 d .
F12 F -0.0847(2) 0.7178(3) 0.41742(4) 0.0372(5) Uani 1 1 d .
F3 F 0.6398(3) 0.0850(2) 0.27240(4) 0.0397(5) Uani 1 1 d .
F10 F 0.1630(2) 0.7497(3) 0.42990(4) 0.0405(5) Uani 1 1 d .
F4 F 0.4862(2) -0.0775(3) 0.29340(5) 0.0413(5) Uani 1 1 d .
F5 F 0.6787(3) -0.1683(2) 0.27011(4) 0.0422(5) Uani 1 1 d .
F7 F 0.0013(3) 0.6429(3) 0.45819(5) 0.0476(6) Uani 1 1 d .
F2 F 0.8436(2) -0.0200(3) 0.29391(5) 0.0411(5) Uani 1 1 d .
N4 N 0.2926(2) 0.5783(2) 0.35774(5) 0.0140(4) Uani 1 1 d .
N3 N 0.5330(3) 0.4935(3) 0.33396(4) 0.0154(4) Uani 1 1 d .
N6 N 0.3684(3) 0.3408(3) 0.41661(4) 0.0148(4) Uani 1 1 d .
N1 N 0.4120(2) 0.2790(3) 0.37366(5) 0.0143(4) Uani 1 1 d .
N2 N 0.7170(3) 0.4083(2) 0.37234(5) 0.0153(4) Uani 1 1 d .
O2 O 0.0588(3) 0.3547(3) 0.28562(5) 0.0353(6) Uani 1 1 d .
N5 N 0.5899(3) 0.7077(3) 0.37525(4) 0.0155(4) Uani 1 1 d .
O1 O 0.6421(3) 0.1724(3) 0.43443(5) 0.0365(6) Uani 1 1 d .
N7 N 0.4500(3) 0.5532(3) 0.43366(5) 0.0179(5) Uani 1 1 d .
C19 C 0.6630(3) 0.4358(3) 0.32547(6) 0.0166(5) Uani 1 1 d .
C1 C 0.4456(3) 0.4745(3) 0.41103(5) 0.0148(5) Uani 1 1 d .
C18 C 0.7668(3) 0.3857(3) 0.34737(6) 0.0168(5) Uani 1 1 d .
C3 C 0.3601(3) 0.2308(3) 0.39708(6) 0.0158(5) Uani 1 1 d .
C9 C 0.3231(3) 0.3396(3) 0.44287(6) 0.0167(5) Uani 1 1 d .
C29 C 0.6489(3) 0.8225(3) 0.37634(5) 0.0171(5) Uani 1 1 d .
C10 C 0.2407(3) 0.2390(3) 0.45772(6) 0.0205(6) Uani 1 1 d .
H10 H 0.204288 0.145662 0.450564 0.025 Uiso 1 1 calc R
C23 C 0.4214(3) 0.5408(3) 0.31728(6) 0.0166(5) Uani 1 1 d .
C20 C 0.6866(3) 0.4255(3) 0.29861(6) 0.0209(6) Uani 1 1 d .
H20 H 0.778916 0.387155 0.292433 0.025 Uiso 1 1 calc R
C24 C 0.2870(3) 0.5935(3) 0.33082(6) 0.0173(5) Uani 1 1 d .
C15 C 0.9463(3) 0.2984(3) 0.38994(6) 0.0221(6) Uani 1 1 d .
H15 H 1.007227 0.269822 0.404981 0.027 Uiso 1 1 calc R
C7 C 0.4082(3) 0.1805(3) 0.35335(6) 0.0175(5) Uani 1 1 d .
H7 H 0.444173 0.213355 0.336916 0.021 Uiso 1 1 calc R
C17 C 0.9052(3) 0.3167(3) 0.34328(6) 0.0205(6) Uani 1 1 d .
H17 H 0.937818 0.300794 0.325887 0.025 Uiso 1 1 calc R
C28 C 0.1699(3) 0.6161(3) 0.37095(6) 0.0180(5) Uani 1 1 d .
H28 H 0.172191 0.602626 0.389545 0.022 Uiso 1 1 calc R
C14 C 0.8075(3) 0.3676(3) 0.39295(6) 0.0183(5) Uani 1 1 d .
H14 H 0.775373 0.386756 0.410274 0.022 Uiso 1 1 calc R
C16 C 0.9950(3) 0.2714(3) 0.36499(6) 0.0219(6) Uani 1 1 d .
H16 H 1.088973 0.222342 0.362615 0.026 Uiso 1 1 calc R
C30 C 0.7263(4) 0.9677(3) 0.37902(6) 0.0233(6) Uani 1 1 d .
H30A H 0.724472 1.019086 0.361882 0.035 Uiso 1 1 calc GR
H30B H 0.831307 0.950852 0.385186 0.035 Uiso 1 1 calc GR
H30C H 0.675171 1.030882 0.391810 0.035 Uiso 1 1 calc GR
C27 C 0.0391(3) 0.6744(3) 0.35841(6) 0.0224(6) Uani 1 1 d .
H27 H -0.046008 0.699831 0.368328 0.027 Uiso 1 1 calc R
C4 C 0.3066(3) 0.0841(3) 0.40066(6) 0.0184(5) Uani 1 1 d .
H4 H 0.272701 0.052186 0.417294 0.022 Uiso 1 1 calc R
C6 C 0.3546(3) 0.0340(3) 0.35528(6) 0.0216(6) Uani 1 1 d .
H6 H 0.352525 -0.032134 0.340479 0.026 Uiso 1 1 calc R
C12 C 0.2660(4) 0.4183(4) 0.49415(6) 0.0251(6) Uani 1 1 d .
H12 H 0.245766 0.443446 0.511869 0.030 Uiso 1 1 calc R
C35 C 0.0868(4) 0.2424(4) 0.27311(6) 0.0239(6) Uani 1 1 d .
C22 C 0.4379(4) 0.5311(3) 0.29011(6) 0.0226(6) Uani 1 1 d .
H22 H 0.359359 0.563757 0.278090 0.027 Uiso 1 1 calc R
C2 C 0.5209(4) 0.7016(3) 0.43768(6) 0.0249(6) Uani 1 1 d .
H2A H 0.605900 0.711613 0.426034 0.037 Uiso 1 1 calc GR
H2B H 0.557778 0.711019 0.456097 0.037 Uiso 1 1 calc GR
H2C H 0.446668 0.781507 0.433618 0.037 Uiso 1 1 calc GR
C26 C 0.0352(3) 0.6943(3) 0.33159(7) 0.0254(6) Uani 1 1 d .
H26 H -0.052021 0.735799 0.322752 0.030 Uiso 1 1 calc R
C11 C 0.2137(3) 0.2815(4) 0.48372(6) 0.0255(6) Uani 1 1 d .
H11 H 0.158282 0.215171 0.494471 0.031 Uiso 1 1 calc R
C25 C 0.1594(3) 0.6533(3) 0.31749(6) 0.0233(6) Uani 1 1 d .
H25 H 0.157771 0.665750 0.298881 0.028 Uiso 1 1 calc R
C21 C 0.5716(4) 0.4726(4) 0.28103(6) 0.0249(6) Uani 1 1 d .
H21 H 0.584697 0.464727 0.262585 0.030 Uiso 1 1 calc R
C8 C 0.3754(3) 0.4763(3) 0.45340(6) 0.0193(6) Uani 1 1 d .
C13 C 0.3473(4) 0.5193(4) 0.47916(6) 0.0241(6) Uani 1 1 d .
H13 H 0.382246 0.613433 0.486192 0.029 Uiso 1 1 calc R
C32 C 0.6909(4) 0.1600(4) 0.45710(7) 0.0274(7) Uani 1 1 d .
C5 C 0.3040(3) -0.0141(3) 0.37934(6) 0.0228(6) Uani 1 1 d .
H5 H 0.267447 -0.114599 0.381233 0.027 Uiso 1 1 calc R
C33 C 0.8406(4) 0.2257(4) 0.46642(7) 0.0349(8) Uani 1 1 d .
H33A H 0.919710 0.148640 0.465012 0.052 Uiso 1 1 calc GR
H33B H 0.835220 0.257792 0.484851 0.052 Uiso 1 1 calc GR
H33C H 0.864518 0.313301 0.455463 0.052 Uiso 1 1 calc GR
C31 C 0.6054(4) 0.0745(4) 0.47729(7) 0.0332(7) Uani 1 1 d .
H31A H 0.567429 0.145842 0.490273 0.050 Uiso 1 1 calc GR
H31B H 0.672707 0.000854 0.486225 0.050 Uiso 1 1 calc GR
H31C H 0.520139 0.021127 0.468540 0.050 Uiso 1 1 calc GR
C36 C -0.0019(4) 0.2053(4) 0.24811(7) 0.0330(7) Uani 1 1 d .
H36A H -0.076167 0.285644 0.244285 0.049 Uiso 1 1 calc GR
H36B H -0.054442 0.108483 0.250182 0.049 Uiso 1 1 calc GR
H36C H 0.066827 0.197647 0.233518 0.049 Uiso 1 1 calc GR
C34 C 0.2095(5) 0.1356(5) 0.28163(9) 0.0440(9) Uani 1 1 d .
H34A H 0.292372 0.142759 0.269476 0.066 Uiso 1 1 calc GR
H34B H 0.169997 0.031788 0.281539 0.066 Uiso 1 1 calc GR
H34C H 0.246938 0.162034 0.299500 0.066 Uiso 1 1 calc GR

loop_
_atom_site_aniso_label
_atom_site_aniso_U_11
_atom_site_aniso_U_22
_atom_site_aniso_U_33
_atom_site_aniso_U_23
_atom_site_aniso_U_13
_atom_site_aniso_U_12
Ru1 0.01180(10) 0.01162(9) 0.01256(10) 0.00044(7) 0.00069(6) 0.00041(7)
P2 0.0196(4) 0.0245(4) 0.0201(4) 0.0020(3) 0.0033(3) -0.0007(3)
P1 0.0223(4) 0.0200(3) 0.0183(3) -0.0007(3) 0.0018(3) 0.0043(3)
F1 0.0314(10) 0.0299(10) 0.0393(11) 0.0124(8) -0.0032(9) 0.0026(8)
F8 0.0250(10) 0.0419(11) 0.0400(11) -0.0037(9) 0.0123(8) -0.0013(8)
F6 0.0556(13) 0.0303(10) 0.0242(10) -0.0069(8) 0.0036(9) 0.0074(9)
F11 0.0350(11) 0.0538(13) 0.0280(10) -0.0055(9) -0.0055(9) -0.0054(10)
F9 0.0308(10) 0.0335(10) 0.0386(11) 0.0132(8) -0.0020(8) -0.0078(8)
F12 0.0353(11) 0.0427(12) 0.0337(11) -0.0106(9) 0.0011(9) -0.0085(9)
F3 0.0642(15) 0.0304(10) 0.0239(10) 0.0078(8) -0.0057(9) 0.0030(10)
F10 0.0264(10) 0.0534(14) 0.0424(12) -0.0035(10) 0.0096(9) 0.0087(9)
F4 0.0209(10) 0.0507(13) 0.0519(13) 0.0051(10) -0.0024(9) 0.0052(9)
F5 0.0541(14) 0.0370(11) 0.0360(12) -0.0159(9) 0.0070(10) 0.0043(10)
F7 0.0528(14) 0.0363(12) 0.0538(14) 0.0199(10) 0.0039(11) 0.0012(10)
F2 0.0262(10) 0.0486(13) 0.0489(13) 0.0044(10) 0.0074(9) -0.0048(9)
N4 0.0123(10) 0.0097(10) 0.0198(12) -0.0004(8) -0.0011(9) 0.0000(8)
N3 0.0171(11) 0.0134(10) 0.0157(11) -0.0010(8) 0.0012(8) -0.0027(9)
N6 0.0138(11) 0.0151(10) 0.0155(11) 0.0022(8) 0.0024(9) -0.0011(8)
N1 0.0115(10) 0.0131(10) 0.0182(11) 0.0014(8) 0.0008(8) 0.0011(8)
N2 0.0125(10) 0.0133(10) 0.0204(12) 0.0019(8) 0.0022(9) -0.0008(8)
O2 0.0361(13) 0.0337(13) 0.0369(14) -0.0124(10) 0.0107(11) -0.0002(10)
N5 0.0148(11) 0.0142(11) 0.0175(11) 0.0013(8) 0.0001(9) 0.0000(9)
O1 0.0266(12) 0.0487(15) 0.0341(14) 0.0128(11) -0.0008(10) 0.0029(11)
N7 0.0189(11) 0.0181(11) 0.0167(12) -0.0018(9) 0.0009(9) -0.0020(9)
C19 0.0171(13) 0.0124(12) 0.0204(14) -0.0004(10) 0.0038(11) -0.0003(10)
C1 0.0130(12) 0.0140(12) 0.0171(13) 0.0017(9) -0.0011(10) 0.0008(9)
C18 0.0156(13) 0.0158(12) 0.0191(14) -0.0007(10) 0.0029(11) -0.0032(10)
C3 0.0087(11) 0.0176(13) 0.0210(14) 0.0018(10) -0.0009(10) 0.0022(9)
C9 0.0133(12) 0.0188(13) 0.0183(13) 0.0015(10) 0.0023(10) 0.0032(10)
C29 0.0156(13) 0.0190(14) 0.0167(13) 0.0010(10) -0.0004(10) 0.0027(11)
C10 0.0176(13) 0.0213(14) 0.0227(14) 0.0041(11) 0.0015(11) -0.0006(10)
C23 0.0187(13) 0.0128(12) 0.0178(13) 0.0003(9) -0.0027(11) -0.0016(10)
C20 0.0220(14) 0.0199(14) 0.0212(15) -0.0011(10) 0.0053(11) 0.0019(11)
C24 0.0209(14) 0.0117(12) 0.0191(14) -0.0002(9) -0.0027(11) 0.0006(10)
C15 0.0166(13) 0.0231(14) 0.0263(15) 0.0043(11) -0.0037(11) 0.0011(11)
C7 0.0128(12) 0.0198(13) 0.0199(14) 0.0002(10) 0.0015(10) 0.0027(10)
C17 0.0180(14) 0.0191(13) 0.0245(15) 0.0000(11) 0.0049(11) 0.0007(11)
C28 0.0165(13) 0.0151(12) 0.0226(14) -0.0043(10) 0.0020(11) -0.0003(10)
C14 0.0168(13) 0.0194(13) 0.0186(14) 0.0038(10) 0.0008(11) -0.0018(10)
C16 0.0140(13) 0.0206(13) 0.0310(16) 0.0001(11) 0.0008(11) 0.0015(11)
C30 0.0259(15) 0.0160(14) 0.0277(15) 0.0022(10) -0.0038(12) -0.0046(11)
C27 0.0158(13) 0.0163(13) 0.0351(17) -0.0055(11) 0.0012(12) 0.0019(10)
C4 0.0158(13) 0.0171(13) 0.0222(14) 0.0024(10) 0.0012(11) -0.0001(10)
C6 0.0191(13) 0.0183(14) 0.0272(15) -0.0046(11) -0.0005(11) 0.0015(10)
C12 0.0250(15) 0.0345(17) 0.0162(14) 0.0006(12) 0.0042(11) 0.0021(13)
C35 0.0254(16) 0.0290(16) 0.0179(14) 0.0016(11) 0.0064(12) -0.0010(12)
C22 0.0266(15) 0.0227(15) 0.0181(14) 0.0031(10) -0.0031(11) 0.0007(11)
C2 0.0331(17) 0.0215(15) 0.0202(15) -0.0053(11) 0.0028(12) -0.0097(12)
C26 0.0200(14) 0.0220(14) 0.0336(17) -0.0011(12) -0.0065(12) 0.0054(11)
C11 0.0207(15) 0.0350(17) 0.0213(15) 0.0080(12) 0.0059(12) -0.0001(13)
C25 0.0227(15) 0.0233(14) 0.0232(15) -0.0017(11) -0.0064(12) 0.0037(12)
C21 0.0285(16) 0.0313(16) 0.0150(13) -0.0012(11) 0.0028(12) -0.0015(12)
C8 0.0174(13) 0.0234(14) 0.0171(13) 0.0014(10) 0.0009(10) 0.0006(11)
C13 0.0264(15) 0.0278(16) 0.0182(14) -0.0039(11) 0.0018(11) -0.0029(12)
C32 0.0244(16) 0.0272(15) 0.0311(18) 0.0067(12) 0.0086(13) 0.0086(13)
C5 0.0213(14) 0.0144(13) 0.0327(16) -0.0012(11) 0.0008(12) -0.0016(11)
C33 0.0303(18) 0.0410(19) 0.0336(19) 0.0002(14) 0.0066(15) -0.0004(15)
C31 0.0336(18) 0.0341(18) 0.0327(18) 0.0067(14) 0.0130(15) 0.0025(14)
C36 0.0329(18) 0.0350(18) 0.0304(17) 0.0020(14) -0.0054(14) -0.0118(14)
C34 0.041(2) 0.047(2) 0.043(2) 0.0038(17) -0.0048(17) 0.0131(18)

loop_
_atom_type_symbol
_atom_type_description
_atom_type_scat_dispersion_real
_atom_type_scat_dispersion_imag
_atom_type_scat_source
C C 0.0181 0.0091 'International Tables Vol C Tables 4.2.6.8 and 6.1.1.4'
H H 0.0000 0.0000 'International Tables Vol C Tables 4.2.6.8 and 6.1.1.4'
F F 0.0727 0.0534 'International Tables Vol C Tables 4.2.6.8 and 6.1.1.4'
N N 0.0311 0.0180 'International Tables Vol C Tables 4.2.6.8 and 6.1.1.4'
O O 0.0492 0.0322 'International Tables Vol C Tables 4.2.6.8 and 6.1.1.4'
P P 0.2955 0.4335 'International Tables Vol C Tables 4.2.6.8 and 6.1.1.4'
Ru Ru 0.0552 3.2960 'International Tables Vol C Tables 4.2.6.8 and 6.1.1.4'

loop_
_geom_angle_atom_site_label_1
_geom_angle_atom_site_label_2
_geom_angle_atom_site_label_3
_geom_angle
N3 Ru1 N4 78.51(9)
N3 Ru1 N1 94.35(9)
N3 Ru1 N2 78.50(9)
N3 Ru1 N5 89.17(9)
N1 Ru1 N4 90.48(9)
N1 Ru1 N2 90.26(9)
N2 Ru1 N4 157.00(9)
N5 Ru1 N4 92.16(9)
N5 Ru1 N1 175.96(9)
N5 Ru1 N2 88.50(9)
C1 Ru1 N4 98.87(10)
C1 Ru1 N3 172.32(10)
C1 Ru1 N1 78.39(10)
C1 Ru1 N2 103.79(10)
C1 Ru1 N5 98.18(10)
F8 P2 F11 90.22(12)
F8 P2 F9 89.25(12)
F8 P2 F12 89.79(12)
F8 P2 F10 178.74(14)
F11 P2 F9 88.96(12)
F11 P2 F12 178.36(13)
F11 P2 F10 89.62(12)
F12 P2 F9 89.40(12)
F10 P2 F9 89.49(12)
F10 P2 F12 90.33(12)
F7 P2 F8 90.02(13)
F7 P2 F11 90.61(14)
F7 P2 F9 179.15(14)
F7 P2 F12 91.04(14)
F7 P2 F10 91.23(13)
F1 P1 F6 89.72(11)
F1 P1 F2 89.76(12)
F6 P1 F2 89.43(13)
F3 P1 F1 179.39(13)
F3 P1 F6 89.69(11)
F3 P1 F4 90.44(13)
F3 P1 F2 90.10(13)
F4 P1 F1 89.69(12)
F4 P1 F6 90.21(13)
F4 P1 F2 179.34(13)
F5 P1 F1 90.43(12)
F5 P1 F6 179.72(15)
F5 P1 F3 90.16(12)
F5 P1 F4 90.02(13)
F5 P1 F2 90.34(13)
C24 N4 Ru1 113.67(18)
C28 N4 Ru1 127.9(2)
C28 N4 C24 118.4(2)
C19 N3 Ru1 118.88(19)
C23 N3 Ru1 118.70(19)
C23 N3 C19 122.3(2)
C1 N6 C9 111.1(2)
C3 N6 C1 117.2(2)
C3 N6 C9 131.5(2)
C3 N1 Ru1 116.19(18)
C7 N1 Ru1 125.82(19)
C7 N1 C3 117.9(2)
C18 N2 Ru1 113.91(18)
C14 N2 Ru1 127.61(19)
C14 N2 C18 118.4(2)
C29 N5 Ru1 176.0(2)
C1 N7 C2 125.4(2)
C1 N7 C8 111.4(2)
C8 N7 C2 123.2(2)
N3 C19 C18 112.7(2)
N3 C19 C20 120.2(3)
C20 C19 C18 127.1(3)
N6 C1 Ru1 114.11(18)
N7 C1 Ru1 140.6(2)
N7 C1 N6 105.1(2)
N2 C18 C19 115.8(2)
N2 C18 C17 121.3(3)
C17 C18 C19 122.8(3)
N6 C3 C4 124.4(3)
N1 C3 N6 113.3(2)
N1 C3 C4 122.2(3)
C10 C9 N6 134.0(3)
C8 C9 N6 104.7(2)
C8 C9 C10 121.3(3)
N5 C29 C30 177.3(3)
C9 C10 H10 121.5
C9 C10 C11 116.9(3)
C11 C10 H10 121.5
N3 C23 C24 113.1(2)
N3 C23 C22 120.0(3)
C22 C23 C24 126.9(3)
C19 C20 H20 120.8
C21 C20 C19 118.3(3)
C21 C20 H20 120.8
N4 C24 C23 115.9(2)
N4 C24 C25 121.0(3)
C25 C24 C23 123.1(3)
C14 C15 H15 120.3
C16 C15 H15 120.3
C16 C15 C14 119.4(3)
N1 C7 H7 118.4
N1 C7 C6 123.1(3)
C6 C7 H7 118.4
C18 C17 H17 120.5
C16 C17 C18 119.1(3)
C16 C17 H17 120.5
N4 C28 H28 118.7
N4 C28 C27 122.5(3)
C27 C28 H28 118.7
N2 C14 C15 122.4(3)
N2 C14 H14 118.8
C15 C14 H14 118.8
C15 C16 C17 119.3(3)
C15 C16 H16 120.4
C17 C16 H16 120.4
C29 C30 H30A 109.5
C29 C30 H30B 109.5
C29 C30 H30C 109.5
H30A C30 H30B 109.5
H30A C30 H30C 109.5
H30B C30 H30C 109.5
C28 C27 H27 120.5
C26 C27 C28 119.0(3)
C26 C27 H27 120.5
C3 C4 H4 120.9
C5 C4 C3 118.3(3)
C5 C4 H4 120.9
C7 C6 H6 120.9
C7 C6 C5 118.3(3)
C5 C6 H6 120.9
C11 C12 H12 119.3
C11 C12 C13 121.3(3)
C13 C12 H12 119.3
O2 C35 C36 120.8(3)
O2 C35 C34 122.0(3)
C34 C35 C36 117.3(3)
C23 C22 H22 120.8
C21 C22 C23 118.5(3)
C21 C22 H22 120.8
N7 C2 H2A 109.5
N7 C2 H2B 109.5
N7 C2 H2C 109.5
H2A C2 H2B 109.5
H2A C2 H2C 109.5
H2B C2 H2C 109.5
C27 C26 H26 120.3
C27 C26 C25 119.4(3)
C25 C26 H26 120.3
C10 C11 H11 119.2
C12 C11 C10 121.6(3)
C12 C11 H11 119.2
C24 C25 H25 120.2
C26 C25 C24 119.5(3)
C26 C25 H25 120.2
C20 C21 H21 119.6
C22 C21 C20 120.7(3)
C22 C21 H21 119.6
C9 C8 N7 107.8(2)
C9 C8 C13 121.8(3)
C13 C8 N7 130.4(3)
C12 C13 C8 117.1(3)
C12 C13 H13 121.5
C8 C13 H13 121.5
O1 C32 C33 122.4(3)
O1 C32 C31 121.3(3)
C31 C32 C33 116.2(3)
C4 C5 H5 119.9
C6 C5 C4 120.1(3)
C6 C5 H5 119.9
C32 C33 H33A 109.5
C32 C33 H33B 109.5
C32 C33 H33C 109.5
H33A C33 H33B 109.5
H33A C33 H33C 109.5
H33B C33 H33C 109.5
C32 C31 H31A 109.5
C32 C31 H31B 109.5
C32 C31 H31C 109.5
H31A C31 H31B 109.5
H31A C31 H31C 109.5
H31B C31 H31C 109.5
C35 C36 H36A 109.5
C35 C36 H36B 109.5
C35 C36 H36C 109.5
H36A C36 H36B 109.5
H36A C36 H36C 109.5
H36B C36 H36C 109.5
C35 C34 H34A 109.5
C35 C34 H34B 109.5
C35 C34 H34C 109.5
H34A C34 H34B 109.5
H34A C34 H34C 109.5
H34B C34 H34C 109.5

loop_
_geom_bond_atom_site_label_1
_geom_bond_atom_site_label_2
_geom_bond_distance
Ru1 N4 2.086(2)
Ru1 N3 2.022(2)
Ru1 N1 2.059(2)
Ru1 N2 2.082(2)
Ru1 N5 2.037(2)
Ru1 C1 2.007(3)
P2 F8 1.598(2)
P2 F11 1.599(2)
P2 F9 1.611(2)
P2 F12 1.606(2)
P2 F10 1.603(2)
P2 F7 1.578(2)
P1 F1 1.6030(19)
P1 F6 1.6032(19)
P1 F3 1.599(2)
P1 F4 1.601(2)
P1 F5 1.596(2)
P1 F2 1.604(2)
N4 C24 1.371(4)
N4 C28 1.342(4)
N3 C19 1.346(4)
N3 C23 1.340(4)
N6 C1 1.397(3)
N6 C3 1.386(4)
N6 C9 1.407(4)
N1 C3 1.360(4)
N1 C7 1.347(4)
N2 C18 1.373(4)
N2 C14 1.340(4)
O2 C35 1.207(4)
N5 C29 1.140(4)
O1 C32 1.217(4)
N7 C1 1.341(4)
N7 C2 1.462(4)
N7 C8 1.397(4)
C19 C18 1.479(4)
C19 C20 1.390(4)
C18 C17 1.391(4)
C3 C4 1.392(4)
C9 C10 1.390(4)
C9 C8 1.390(4)
C29 C30 1.455(4)
C10 H10 0.9500
C10 C11 1.401(4)
C23 C24 1.474(4)
C23 C22 1.395(4)
C20 H20 0.9500
C20 C21 1.389(4)
C24 C25 1.396(4)
C15 H15 0.9500
C15 C14 1.386(4)
C15 C16 1.374(5)
C7 H7 0.9500
C7 C6 1.381(4)
C17 H17 0.9500
C17 C16 1.390(4)
C28 H28 0.9500
C28 C27 1.396(4)
C14 H14 0.9500
C16 H16 0.9500
C30 H30A 0.9800
C30 H30B 0.9800
C30 H30C 0.9800
C27 H27 0.9500
C27 C26 1.371(5)
C4 H4 0.9500
C4 C5 1.384(4)
C6 H6 0.9500
C6 C5 1.384(5)
C12 H12 0.9500
C12 C11 1.389(5)
C12 C13 1.391(4)
C35 C36 1.500(5)
C35 C34 1.488(5)
C22 H22 0.9500
C22 C21 1.388(5)
C2 H2A 0.9800
C2 H2B 0.9800
C2 H2C 0.9800
C26 H26 0.9500
C26 C25 1.385(5)
C11 H11 0.9500
C25 H25 0.9500
C21 H21 0.9500
C8 C13 1.393(4)
C13 H13 0.9500
C32 C33 1.505(5)
C32 C31 1.501(4)
C5 H5 0.9500
C33 H33A 0.9800
C33 H33B 0.9800
C33 H33C 0.9800
C31 H31A 0.9800
C31 H31B 0.9800
C31 H31C 0.9800
C36 H36A 0.9800
C36 H36B 0.9800
C36 H36C 0.9800
C34 H34A 0.9800
C34 H34B 0.9800
C34 H34C 0.9800
